data_2104527
loop_
_publ_author_name
'Marsh, Richard E.'

_publ_section_title
;
 Space groups <i>P</i>1 and <i>Cc</i>: how are they doing?
;
_journal_coeditor_code BK5088
_journal_issue 6
_journal_name_full 'Acta Crystallographica Section B'
_journal_page_first 782
_journal_page_last 783
_journal_paper_doi 10.1107/S0108768109046448
_journal_volume 65
_journal_year 2009
_chemical_formula_moiety 'C30 H38 Ag2 N10, 2(Cl O4), 2(C2 H3 N)'
_chemical_formula_sum 'C34 H44 Ag2 Cl2 N12 O8'
_chemical_formula_weight 1035.45
_chemical_name_systematic
;catena-(mu(4)-3,6,10,13-tetrakis(2-Cyanoethyl)-3,6,10-13-tetra-aza-
1,8(2,6)-dipyridinacyclotetradecaphane)-di-silver(1))
 diperchlorate acetonitrile
solvate).
;
_space_group_IT_number 15
_symmetry_cell_setting monoclinic
_symmetry_space_group_name_Hall '-C 2yc'
_symmetry_space_group_name_H-M 'C 1 2/c 1'
_cell_angle_alpha 90
_cell_angle_beta 111.612(3)
_cell_angle_gamma 90
_cell_formula_units_Z 4
_cell_length_a 23.945(4)
_cell_length_b 7.4886(11)
_cell_length_c 24.771(4)
_cell_measurement_temperature 293(2)
_cell_volume 4129.5(11)
_diffrn_radiation_type MoK\a
_diffrn_radiation_wavelength 0.71073
_exptl_crystal_density_diffrn 1.665
_exptl_crystal_density_method 'not measured'
_exptl_crystal_F_000 2096
_cod_data_source_file bk5088.cif
_cod_data_source_block XEFCUH
_cod_depositor_comments
;
The following automatic conversions were performed:
'_symmetry_cell_setting' value 'Monoclinic' changed to 'monoclinic'
according to '/home/saulius/struct/CIF-dictionaries/cif_core.dic'
dictionary named 'cif_core.dic' version 2.4.1 from 2010-06-29.

Automatic conversion script
Id: cif_fix_enum 1527 2010-12-29 10:47:43Z saulius 

The following automatic conversions were performed:

'_symmetry_cell_setting' value 'Monoclinic' changed to 'monoclinic'
according to /home/saulius/struct/CIF-dictionaries/cif_core.dic
dictionary named 'cif_core.dic' version 2.4.1 from 2010-06-29.

Automatic conversion script
Id: cif_fix_values 1715 2011-07-08 13:25:40Z adriana 
;
_cod_original_sg_symbol_H-M C2/c
_cod_database_code 2104527

loop_
_symmetry_equiv_pos_as_xyz
'x, y, z'
'-x, y, 1/2-z'
'x+1/2, y+1/2, z'
'1/2-x, 1/2+y, 1/2-z'
'-x, -y, -z'
'x, -y, z-1/2'
'1/2-x, 1/2-y, -z'
'x+1/2, -y+1/2, z-1/2'

loop_
_atom_site_label
_atom_site_type_symbol
_atom_site_fract_x
_atom_site_fract_y
_atom_site_fract_z
_atom_site_occupancy
Ag1 Ag 0.27906 0.0697 0.00641 1
N1 N 0.3304 0.220 0.0906 1
N2 N 0.2120 0.389 0.0894 1
N3 N 0.1114 0.472 -0.0239 1
N4 N 0.2810 0.900 0.2162 1
N5 N 0.1978 0.902 -0.0135 1
C1 C 0.3876 0.235 0.1012 1
C2 C 0.4300 0.284 0.1525 1
H1 H 0.4697 0.296 0.1562 1
C3 C 0.4123 0.312 0.1993 1
H2 H 0.4400 0.340 0.2358 1
C4 C 0.3539 0.296 0.1896 1
H3 H 0.3410 0.317 0.2201 1
C5 C 0.3120 0.250 0.1364 1
C6 C 0.2468 0.238 0.1235 1
H4 H 0.2318 0.128 0.1022 1
H5 H 0.2401 0.230 0.1598 1
C7 C 0.1475 0.362 0.0782 1
H6 H 0.1416 0.378 0.1144 1
H7 H 0.1372 0.240 0.0661 1
C8 C 0.1046 0.483 0.0340 1
H8 H 0.1117 0.605 0.0478 1
H9 H 0.0639 0.452 0.0294 1
C9 C 0.0934 0.296 -0.0492 1
H10 H 0.0501 0.285 -0.0616 1
H11 H 0.1115 0.206 -0.0200 1
C10 C 0.2342 0.562 0.1156 1
H12 H 0.2762 0.572 0.1204 1
H13 H 0.2128 0.654 0.0882 1
C11 C 0.2295 0.605 0.1744 1
H14 H 0.2484 0.510 0.2015 1
H15 H 0.1876 0.610 0.1698 1
C12 C 0.2576 0.772 0.1979 1
C13 C 0.0731 0.606 -0.0636 1
H16 H 0.0320 0.583 -0.0676 1
H17 H 0.0755 0.589 -0.1014 1
C14 C 0.0864 0.800 -0.0467 1
H18 H 0.0640 0.872 -0.0796 1
H19 H 0.0724 0.827 -0.0160 1
C15 C 0.1507 0.851 -0.0278 1
C16 C 0.4300 0.878 0.2843 1
C17 C 0.4179 0.809 0.2247 1
N6 N 0.4086 0.753 0.1814 1
CL1 CL 0.0876 0.919 0.1248 1
O1 O 0.1202 0.992 0.1768 1
O2 O 0.0416 1.021 0.0967 1
O3 O 0.1274 0.912 0.0947 1
O4 O 0.0716 0.749 0.1336 1

loop_
_geom_angle_atom_site_label_1
_geom_angle_atom_site_label_2
_geom_angle_atom_site_label_3
_geom_angle
_geom_angle_site_symmetry_1
_geom_angle_site_symmetry_2
_geom_angle_site_symmetry_3
_geom_angle_publ_flag
N1 Ag1 N5 127.96 . . 1_545 yes
N1 Ag1 N2 127.16 . . 7_555 yes
N1 Ag1 N3 74.22 . . 7_555 yes
N2 Ag1 N5 103.66 7_555 . 1_545 yes
N3 Ag1 N5 138.00 7_555 . 1_545 yes
N2 Ag1 N3 74.23 7_555 . 7_555 yes
O2 Cl1 O4 113.37 . . . yes
O3 Cl1 O4 109.42 . . . yes
O1 Cl1 O4 108.75 . . . yes
O1 Cl1 O2 110.36 . . . yes
O1 Cl1 O3 104.67 . . . yes
O2 Cl1 O3 109.89 . . . yes
C1 N1 C5 116.85 . . . yes
Ag1 N1 C1 113.49 . . . yes
Ag1 N1 C5 127.08 . . . yes
Ag1 N2 C10 99.75 7_555 . . yes
Ag1 N2 C6 114.50 7_555 . . yes
C6 N2 C7 109.50 . . . yes
C6 N2 C10 112.97 . . . yes
C7 N2 C10 112.90 . . . yes
Ag1 N2 C7 106.85 7_555 . . yes
C8 N3 C13 109.96 . . . yes
C8 N3 C9 109.96 . . . yes
Ag1 N3 C9 94.96 7_555 . . yes
Ag1 N3 C8 108.35 7_555 . . yes
C9 N3 C13 108.55 . . . yes
Ag1 N3 C13 123.73 7_555 . . yes
Ag1 N5 C15 165.05 1_565 . . yes
N1 C1 C9 115.68 . . 7_555 yes
N1 C1 C2 125.67 . . . yes
C2 C1 C9 118.55 . . 7_555 no
C1 C2 C3 118.09 . . . no
C2 C3 C4 117.25 . . . no
C3 C4 C5 122.81 . . . no
N1 C5 C6 116.42 . . . yes
N1 C5 C4 119.24 . . . yes
C4 C5 C6 124.28 . . . no
N2 C6 C5 114.03 . . . yes
N2 C7 C8 116.22 . . . yes
N3 C8 C7 112.19 . . . yes
N3 C9 C1 111.50 . . 7_555 yes
N2 C10 C11 117.79 . . . yes
C10 C11 C12 112.30 . . . no
N4 C12 C11 177.98 . . . yes
N3 C13 C14 117.10 . . . yes
C13 C14 C15 114.99 . . . no
N5 C15 C14 174.89 . . . yes
N6 C17 C16 177.71 . . . yes

loop_
_geom_bond_atom_site_label_1
_geom_bond_atom_site_label_2
_geom_bond_distance
_geom_bond_site_symmetry_1
_geom_bond_site_symmetry_2
_geom_bond_publ_flag
Ag1 N1 2.2888 . . yes
Ag1 N5 2.2135 . 1_545 yes
Ag1 N2 2.4796 . 7_555 yes
Ag1 N3 2.5155 . 7_555 yes
Cl1 O2 1.3101 . . yes
Cl1 O3 1.4108 . . yes
Cl1 O1 1.3516 . . yes
Cl1 O4 1.3699 . . yes
N1 C1 1.3010 . . yes
N1 C5 1.3784 . . yes
N2 C6 1.4724 . . yes
N2 C7 1.4790 . . yes
N2 C10 1.4588 . . yes
N3 C9 1.4549 . . yes
N3 C13 1.4665 . . yes
N3 C8 1.5041 . . yes
N4 C12 1.1185 . . yes
N5 C15 1.1176 . . yes
N6 C17 1.0954 . . yes
C1 C9 1.5335 . 7_555 no
C1 C2 1.3527 . . no
C2 C3 1.3891 . . no
C3 C4 1.3342 . . no
C4 C5 1.3740 . . no
C5 C6 1.4765 . . no
C7 C8 1.4988 . . no
C10 C11 1.5358 . . no
C11 C12 1.4377 . . no
C13 C14 1.5130 . . no
C14 C15 1.4848 . . no
C2 H1 0.9300 . . no
C3 H2 0.9300 . . no
C4 H3 0.9300 . . no
C6 H4 0.9700 . . no
C6 H5 0.9700 . . no
C7 H6 0.9700 . . no
C7 H7 0.9600 . . no
C8 H9 0.9700 . . no
C8 H8 0.9700 . . no
C9 H11 0.9700 . . no
C9 H10 0.9700 . . no
C10 H12 0.9700 . . no
C10 H13 0.9700 . . no
C11 H14 0.9700 . . no
C11 H15 0.9700 . . no
C13 H17 0.9700 . . no
C13 H16 0.9700 . . no
C14 H19 0.9600 . . no
C14 H18 0.9600 . . no
C16 C17 1.4884 . . no
